data_2202403
loop_
_publ_author_name
'Ramos Silva, Manuela'
'Paix\~ao, Jose A.'
'Matos Beja, Ana'

_publ_section_title
;
 <small>L</small>-Argininium bis(trifluoroacetate)
;
_journal_issue 12
_journal_name_full 'Acta Crystallographica Section E'
_journal_page_first o1912
_journal_page_last o1914
_journal_paper_doi 10.1107/S1600536803025169
_journal_volume 59
_journal_year 2003
_chemical_formula_iupac 'C6 H16 N4 O2 2+, 2C2 F3 O2 1-'
_chemical_formula_moiety 'C6 H16 N4 O2 2+, 2C2 F3 O2 1-'
_chemical_formula_sum 'C10 H16 F6 N4 O6'
_chemical_formula_weight 402.27
_chemical_name_systematic
;
L-argininium bis(trifluoroacetate)
;
_space_group_IT_number 4
_symmetry_cell_setting monoclinic
_symmetry_space_group_name_Hall 'P 2yb'
_symmetry_space_group_name_H-M 'P 1 21 1'
_atom_sites_solution_hydrogens geom
_atom_sites_solution_primary direct
_atom_sites_solution_secondary difmap
_audit_creation_method SHELXL-97
_cell_angle_alpha 90.00
_cell_angle_beta 95.178(7)
_cell_angle_gamma 90.00
_cell_formula_units_Z 2
_cell_length_a 9.8457(9)
_cell_length_b 5.7677(13)
_cell_length_c 14.5035(12)
_cell_measurement_reflns_used 25
_cell_measurement_temperature 293(2)
_cell_measurement_theta_max 16.25
_cell_measurement_theta_min 6.66
_cell_volume 820.2(2)
_computing_cell_refinement 'CAD-4 Software'
_computing_data_collection 'CAD-4 Software (Enraf-Nonius, 1989)'
_computing_data_reduction 'HELENA (Spek, 1997)'
_computing_molecular_graphics 'ORTEPII (Johnson, 1976)'
_computing_publication_material SHELXL97
_computing_structure_refinement 'SHELXL97 (Sheldrick, 1997)'
_computing_structure_solution 'SHELXS97 (Sheldrick, 1990)'
_diffrn_ambient_temperature 293(2)
_diffrn_measured_fraction_theta_full 0.998
_diffrn_measured_fraction_theta_max 0.998
_diffrn_measurement_device_type 'Enraf--Nonius CAD-4'
_diffrn_measurement_method 'profile data from \w-2\q '
_diffrn_radiation_monochromator graphite
_diffrn_radiation_source 'fine-focus sealed tube'
_diffrn_radiation_type MoK\a
_diffrn_radiation_wavelength 0.71073
_diffrn_reflns_av_R_equivalents 0.0238
_diffrn_reflns_av_sigmaI/netI 0.0241
_diffrn_reflns_limit_h_max 13
_diffrn_reflns_limit_h_min 0
_diffrn_reflns_limit_k_max 8
_diffrn_reflns_limit_k_min 0
_diffrn_reflns_limit_l_max 20
_diffrn_reflns_limit_l_min -20
_diffrn_reflns_number 2752
_diffrn_reflns_theta_full 30.06
_diffrn_reflns_theta_max 30.06
_diffrn_reflns_theta_min 3.35
_diffrn_standards_decay_% 2
_diffrn_standards_interval_time 180
_diffrn_standards_number 3
_exptl_absorpt_coefficient_mu 0.172
_exptl_absorpt_correction_type none
_exptl_crystal_colour colourless
_exptl_crystal_density_diffrn 1.629
_exptl_crystal_density_method 'not measured'
_exptl_crystal_description prism
_exptl_crystal_F_000 412
_exptl_crystal_size_max 0.51
_exptl_crystal_size_mid 0.41
_exptl_crystal_size_min 0.25
_refine_diff_density_max 0.283
_refine_diff_density_min -0.274
_refine_ls_extinction_coef 0.028(6)
_refine_ls_extinction_expression Fc^*^=kFc[1+0.001xFc^2^\l^3^/sin(2\q)]^-1/4^
_refine_ls_extinction_method SHELXL97
_refine_ls_goodness_of_fit_ref 1.020
_refine_ls_hydrogen_treatment mixed
_refine_ls_matrix_type full
_refine_ls_number_parameters 267
_refine_ls_number_reflns 2610
_refine_ls_number_restraints 7
_refine_ls_restrained_S_all 1.023
_refine_ls_R_factor_all 0.0765
_refine_ls_R_factor_gt 0.0444
_refine_ls_shift/su_max 0.000
_refine_ls_shift/su_mean 0.000
_refine_ls_structure_factor_coef Fsqd
_refine_ls_weighting_details 'calc w = 1/[\s^2^(Fo^2^)+(0.0673P)^2^+0.2789P] where P = (Fo^2^+2Fc^2^)/3'
_refine_ls_weighting_scheme calc
_refine_ls_wR_factor_gt 0.1150
_refine_ls_wR_factor_ref 0.1339
_reflns_number_gt 1917
_reflns_number_total 2610
_reflns_threshold_expression I>2\s(I)
_cod_data_source_file bt6374.cif
_cod_data_source_block I
_cod_original_sg_symbol_H-M 'P 21'
_cod_database_code 2202403
_cod_database_fobs_code 2202403

loop_
_symmetry_equiv_pos_as_xyz
'x, y, z'
'-x, y+1/2, -z'

loop_
_atom_site_label
_atom_site_fract_x
_atom_site_fract_y
_atom_site_fract_z
_atom_site_U_iso_or_equiv
_atom_site_adp_type
_atom_site_calc_flag
_atom_site_refinement_flags
_atom_site_occupancy
_atom_site_disorder_assembly
_atom_site_disorder_group
_atom_site_type_symbol
C2 0.3387(4) 1.1271(9) 0.9752(3) 0.0616(10) Uani d . 1 . . C
F1 0.4216(4) 1.0958(8) 0.9110(3) 0.143(2) Uani d . 1 . . F
F2 0.2754(4) 0.9312(6) 0.9887(3) 0.1064(11) Uani d . 1 . . F
F3 0.4166(3) 1.1577(9) 1.0540(2) 0.1139(13) Uani d . 1 . . F
C4 0.1793(4) 1.3462(7) 0.4714(2) 0.0491(8) Uani d D 1 . . C
F4A 0.2761(9) 1.4485(14) 0.4257(6) 0.084(3) Uani d PD 0.67(3) A 1 F
F5A 0.1319(15) 1.5163(15) 0.5190(7) 0.089(3) Uani d PD 0.67(3) A 1 F
F6A 0.0905(9) 1.262(2) 0.4118(7) 0.104(3) Uani d PD 0.67(3) A 1 F
F4B 0.250(3) 1.509(5) 0.445(2) 0.132(10) Uani d PD 0.33(3) A 2 F
F5B 0.069(3) 1.431(7) 0.5075(18) 0.120(11) Uani d PD 0.33(3) A 2 F
F6B 0.121(3) 1.278(4) 0.3912(13) 0.124(9) Uani d PD 0.33(3) A 2 F
O1 0.2535(3) 1.4434(5) 0.88721(15) 0.0536(6) Uani d . 1 . . O
O2 0.1533(3) 1.3506(6) 1.01224(18) 0.0637(8) Uani d . 1 . . O
O3 0.2128(2) 1.1388(5) 0.61293(14) 0.0484(6) Uani d . 1 . . O
O4 0.3303(3) 1.0341(5) 0.49560(18) 0.0588(7) Uani d . 1 . . O
O5 1.0189(3) 1.0374(5) 0.7790(2) 0.0580(7) Uani d . 1 . . O
O6 1.0483(2) 1.3696(5) 0.70705(15) 0.0455(6) Uani d . 1 . . O
H6 1.0875 1.2878 0.6716 0.068 Uiso calc R 1 . . H
N1 0.4510(3) 1.6680(6) 0.61175(18) 0.0517(8) Uani d . 1 . . N
H1A 0.5161 1.5911 0.5903 0.062 Uiso calc R 1 . . H
H1B 0.4144 1.7829 0.5809 0.062 Uiso calc R 1 . . H
N2 0.3086(3) 1.7338(6) 0.72389(19) 0.0459(7) Uani d . 1 . . N
H2A 0.2743 1.8496 0.6926 0.055 Uiso calc R 1 . . H
H2B 0.2788 1.6984 0.7760 0.055 Uiso calc R 1 . . H
N3 0.4601(3) 1.4348(6) 0.74195(17) 0.0409(6) Uani d . 1 . . N
H3 0.4424 1.4291 0.7989 0.049 Uiso calc R 1 . . H
N4 0.9737(2) 1.6019(5) 0.85628(19) 0.0405(6) Uani d . 1 . . N
H4A 0.9784 1.6901 0.8063 0.061 Uiso calc R 1 . . H
H4B 1.0574 1.5756 0.8827 0.061 Uiso calc R 1 . . H
H4C 0.9248 1.6743 0.8963 0.061 Uiso calc R 1 . . H
C1 0.2393(3) 1.3269(6) 0.9563(2) 0.0445(8) Uani d . 1 . . C
C3 0.2473(3) 1.1546(6) 0.5323(2) 0.0398(7) Uani d . 1 A . C
C5 0.4075(3) 1.6098(6) 0.69182(19) 0.0342(6) Uani d . 1 . . C
C6 0.5458(3) 1.2497(7) 0.7093(2) 0.0461(8) Uani d . 1 . . C
H6A 0.5684 1.2869 0.6473 0.055 Uiso calc R 1 . . H
H6B 0.4943 1.1060 0.7060 0.055 Uiso calc R 1 . . H
C7 0.6763(3) 1.2140(6) 0.7711(2) 0.0400(7) Uani d . 1 . . C
H7A 0.7253 1.0833 0.7482 0.048 Uiso calc R 1 . . H
H7B 0.6536 1.1760 0.8330 0.048 Uiso calc R 1 . . H
C8 0.7686(3) 1.4251(6) 0.7760(2) 0.0374(6) Uani d . 1 . . C
H8A 0.7241 1.5505 0.8062 0.045 Uiso calc R 1 . . H
H8B 0.7822 1.4749 0.7136 0.045 Uiso calc R 1 . . H
C9 0.9075(3) 1.3774(6) 0.82880(18) 0.0327(6) Uani d . 1 . . C
H9 0.8940 1.2878 0.8847 0.039 Uiso calc R 1 . . H
C10 0.9990(3) 1.2405(5) 0.76937(19) 0.0336(6) Uani d . 1 . . C

loop_
_atom_site_aniso_label
_atom_site_aniso_U_11
_atom_site_aniso_U_22
_atom_site_aniso_U_33
_atom_site_aniso_U_12
_atom_site_aniso_U_13
_atom_site_aniso_U_23
C2 0.067(2) 0.059(2) 0.062(2) 0.010(2) 0.0277(18) 0.018(2)
F1 0.162(3) 0.146(4) 0.139(3) 0.095(3) 0.111(3) 0.077(3)
F2 0.127(3) 0.0490(16) 0.149(3) 0.0052(18) 0.044(2) 0.0200(19)
F3 0.0838(18) 0.139(4) 0.112(2) 0.016(2) -0.0277(17) 0.034(3)
C4 0.0593(19) 0.050(2) 0.0395(15) 0.0033(18) 0.0130(14) 0.0014(16)
F4A 0.100(4) 0.072(5) 0.088(3) 0.015(3) 0.050(4) 0.047(3)
F5A 0.137(8) 0.064(4) 0.071(3) 0.054(4) 0.035(5) 0.016(3)
F6A 0.086(4) 0.125(7) 0.091(5) -0.035(4) -0.049(4) 0.030(5)
F4B 0.114(13) 0.056(10) 0.21(2) -0.041(10) -0.055(13) 0.053(12)
F5B 0.142(17) 0.13(2) 0.090(11) 0.104(16) 0.054(13) 0.054(13)
F6B 0.23(2) 0.088(12) 0.047(6) 0.056(14) -0.019(9) -0.024(7)
O1 0.0623(14) 0.0557(16) 0.0438(11) -0.0004(13) 0.0107(10) 0.0153(12)
O2 0.0635(15) 0.0657(19) 0.0667(15) 0.0102(16) 0.0311(13) 0.0180(16)
O3 0.0533(12) 0.0558(15) 0.0394(10) 0.0159(12) 0.0212(9) 0.0077(11)
O4 0.0723(16) 0.0508(15) 0.0599(14) 0.0161(14) 0.0418(13) 0.0090(13)
O5 0.0748(18) 0.0315(12) 0.0724(17) 0.0103(13) 0.0324(14) 0.0063(12)
O6 0.0559(12) 0.0404(12) 0.0438(11) 0.0131(12) 0.0243(9) 0.0075(10)
N1 0.0562(15) 0.0546(19) 0.0482(14) 0.0108(15) 0.0262(12) 0.0097(14)
N2 0.0445(13) 0.0471(16) 0.0494(14) 0.0087(13) 0.0219(11) 0.0127(13)
N3 0.0405(12) 0.0471(15) 0.0357(11) 0.0046(12) 0.0071(10) 0.0005(12)
N4 0.0366(12) 0.0316(13) 0.0546(14) 0.0035(11) 0.0107(11) -0.0046(12)
C1 0.0493(17) 0.0439(19) 0.0406(15) -0.0068(15) 0.0062(13) 0.0088(14)
C3 0.0410(14) 0.0407(17) 0.0399(14) -0.0031(14) 0.0156(12) 0.0012(14)
C5 0.0302(11) 0.0372(15) 0.0360(12) -0.0056(12) 0.0072(10) -0.0009(12)
C6 0.0442(16) 0.0433(19) 0.0501(17) 0.0060(15) 0.0000(13) -0.0090(16)
C7 0.0402(14) 0.0362(16) 0.0438(15) 0.0005(13) 0.0056(12) 0.0007(14)
C8 0.0359(13) 0.0347(15) 0.0427(13) 0.0045(12) 0.0093(11) 0.0058(13)
C9 0.0351(12) 0.0307(13) 0.0340(11) 0.0018(12) 0.0113(10) 0.0015(12)
C10 0.0353(13) 0.0315(15) 0.0350(13) 0.0045(12) 0.0083(10) 0.0003(12)

loop_
_atom_type_symbol
_atom_type_description
_atom_type_scat_dispersion_real
_atom_type_scat_dispersion_imag
_atom_type_scat_source
C C 0.0033 0.0016 'International Tables Vol C Tables 4.2.6.8 and 6.1.1.4'
N N 0.0061 0.0033 'International Tables Vol C Tables 4.2.6.8 and 6.1.1.4'
O O 0.0106 0.0060 'International Tables Vol C Tables 4.2.6.8 and 6.1.1.4'
H H 0.0000 0.0000 'International Tables Vol C Tables 4.2.6.8 and 6.1.1.4'
F F 0.0171 0.0103 'International Tables Vol C Tables 4.2.6.8 and 6.1.1.4'

loop_
_geom_angle_atom_site_label_1
_geom_angle_atom_site_label_2
_geom_angle_atom_site_label_3
_geom_angle
_geom_angle_publ_flag
F1 C2 F2 108.9(5) ?
F1 C2 F3 106.4(4) ?
F2 C2 F3 103.3(4) ?
F1 C2 C1 114.2(3) ?
F2 C2 C1 111.9(3) ?
F3 C2 C1 111.4(4) ?
F4B C4 F6A 116.5(12) ?
F4B C4 F6B 99.3(15) ?
F6A C4 F6B 20.3(15) ?
F4B C4 F5A 80.3(18) ?
F6A C4 F5A 112.9(7) ?
F6B C4 F5A 123.1(10) ?
F4B C4 F5B 109.8(14) ?
F6A C4 F5B 82.7(17) ?
F6B C4 F5B 98.9(16) ?
F5A C4 F5B 35.0(17) ?
F4B C4 F4A 23(2) ?
F6A C4 F4A 107.9(7) ?
F6B C4 F4A 88.0(15) ?
F5A C4 F4A 103.5(6) ?
F5B C4 F4A 131.9(15) ?
F4B C4 C3 119.6(12) ?
F6A C4 C3 110.9(6) ?
F6B C4 C3 115.4(10) ?
F5A C4 C3 113.3(5) ?
F5B C4 C3 111.5(10) ?
F4A C4 C3 107.9(5) ?
C10 O6 H6 109.5 ?
C5 N1 H1A 120.0 ?
C5 N1 H1B 120.0 ?
H1A N1 H1B 120.0 ?
C5 N2 H2A 120.0 ?
C5 N2 H2B 120.0 ?
H2A N2 H2B 120.0 ?
C5 N3 C6 126.0(2) ?
C5 N3 H3 117.0 ?
C6 N3 H3 117.0 ?
C9 N4 H4A 109.5 ?
C9 N4 H4B 109.5 ?
H4A N4 H4B 109.5 ?
C9 N4 H4C 109.5 ?
H4A N4 H4C 109.5 ?
H4B N4 H4C 109.5 ?
O1 C1 O2 127.8(4) yes
O1 C1 C2 116.4(3) yes
O2 C1 C2 115.8(3) yes
O4 C3 O3 127.6(3) yes
O4 C3 C4 115.6(3) ?
O3 C3 C4 116.8(3) ?
N1 C5 N3 122.5(3) yes
N1 C5 N2 118.7(3) yes
N3 C5 N2 118.9(2) yes
N3 C6 C7 113.0(3) yes
N3 C6 H6A 109.0 ?
C7 C6 H6A 109.0 ?
N3 C6 H6B 109.0 ?
C7 C6 H6B 109.0 ?
H6A C6 H6B 107.8 ?
C6 C7 C8 113.1(3) ?
C6 C7 H7A 109.0 ?
C8 C7 H7A 109.0 ?
C6 C7 H7B 109.0 ?
C8 C7 H7B 109.0 ?
H7A C7 H7B 107.8 ?
C7 C8 C9 112.5(3) ?
C7 C8 H8A 109.1 ?
C9 C8 H8A 109.1 ?
C7 C8 H8B 109.1 ?
C9 C8 H8B 109.1 ?
H8A C8 H8B 107.8 ?
N4 C9 C10 109.6(2) ?
N4 C9 C8 109.1(2) ?
C10 C9 C8 110.9(2) ?
N4 C9 H9 109.0 ?
C10 C9 H9 109.0 ?
C8 C9 H9 109.0 ?
O5 C10 O6 125.2(3) yes
O5 C10 C9 122.8(3) ?
O6 C10 C9 112.0(3) ?

loop_
_geom_bond_atom_site_label_1
_geom_bond_atom_site_label_2
_geom_bond_site_symmetry_2
_geom_bond_distance
_geom_bond_publ_flag
C2 F1 . 1.305(4) ?
C2 F2 . 1.313(6) ?
C2 F3 . 1.330(5) ?
C2 C1 . 1.520(6) ?
C4 F4B . 1.244(14) ?
C4 F6A . 1.269(7) ?
C4 F6B . 1.308(13) ?
C4 F5A . 1.310(9) ?
C4 F5B . 1.340(15) ?
C4 F4A . 1.345(7) ?
C4 C3 . 1.531(5) ?
O1 C1 . 1.225(4) yes
O2 C1 . 1.232(4) yes
O3 C3 . 1.251(3) yes
O4 C3 . 1.229(4) yes
O5 C10 . 1.194(4) ?
O6 C10 . 1.298(4) ?
O6 H6 . 0.8200 ?
N1 C5 . 1.317(4) yes
N1 H1A . 0.8600 ?
N1 H1B . 0.8600 ?
N2 C5 . 1.326(4) yes
N2 H2A . 0.8600 ?
N2 H2B . 0.8600 ?
N3 C5 . 1.322(4) yes
N3 C6 . 1.466(4) yes
N3 H3 . 0.8600 ?
N4 C9 . 1.488(4) yes
N4 H4A . 0.8900 ?
N4 H4B . 0.8900 ?
N4 H4C . 0.8900 ?
C6 C7 . 1.513(4) ?
C6 H6A . 0.9700 ?
C6 H6B . 0.9700 ?
C7 C8 . 1.517(4) ?
C7 H7A . 0.9700 ?
C7 H7B . 0.9700 ?
C8 C9 . 1.531(4) ?
C8 H8A . 0.9700 ?
C8 H8B . 0.9700 ?
C9 C10 . 1.522(4) ?
C9 H9 . 0.9800 ?

loop_
_geom_hbond_atom_site_label_D
_geom_hbond_atom_site_label_H
_geom_hbond_atom_site_label_A
_geom_hbond_site_symmetry_A
_geom_hbond_distance_DH
_geom_hbond_distance_HA
_geom_hbond_distance_DA
_geom_hbond_angle_DHA
O6 H6 O3 1_655 0.82 1.78 2.581(3) 164
O6 H6 F5B 1_655 0.82 2.51 2.94(2) 114
N1 H1A O4 2_656 0.86 2.07 2.874(3) 155
N1 H1B O4 1_565 0.86 2.03 2.889(4) 174
N2 H2A O3 1_565 0.86 2.09 2.943(4) 174
N2 H2B O1 . 0.86 2.21 2.990(4) 150
N3 H3 O1 . 0.86 2.35 3.058(3) 139
N3 H3 F1 . 0.86 2.54 3.185(4) 133
N4 H4A O5 1_565 0.89 2.09 2.803(4) 137
N4 H4B O1 1_655 0.89 2.07 2.899(4) 154
N4 H4B O2 1_655 0.89 2.41 3.102(4) 135
N4 H4C O2 2_657 0.89 1.89 2.772(4) 171

loop_
_geom_torsion_atom_site_label_1
_geom_torsion_atom_site_label_2
_geom_torsion_atom_site_label_3
_geom_torsion_atom_site_label_4
_geom_torsion
F1 C2 C1 O1 -4.3(6)
F2 C2 C1 O1 -128.6(4)
F3 C2 C1 O1 116.2(4)
F1 C2 C1 O2 175.0(5)
F2 C2 C1 O2 50.7(5)
F3 C2 C1 O2 -64.4(5)
F4B C4 C3 O4 -65(2)
F6A C4 C3 O4 74.8(7)
F6B C4 C3 O4 53.3(17)
F5A C4 C3 O4 -157.1(8)
F5B C4 C3 O4 165(2)
F4A C4 C3 O4 -43.1(6)
F4B C4 C3 O3 115(2)
F6A C4 C3 O3 -105.3(7)
F6B C4 C3 O3 -126.8(17)
F5A C4 C3 O3 22.8(9)
F5B C4 C3 O3 -15(2)
F4A C4 C3 O3 136.7(5)
C6 N3 C5 N1 -15.9(5)
C6 N3 C5 N2 165.2(3)
C5 N3 C6 C7 129.1(3)
N3 C6 C7 C8 -62.3(4)
C6 C7 C8 C9 -172.9(2)
C7 C8 C9 N4 -162.3(2)
C7 C8 C9 C10 76.8(3)
N4 C9 C10 O5 136.9(4)
C8 C9 C10 O5 -102.6(4)
N4 C9 C10 O6 -44.7(3)
C8 C9 C10 O6 75.8(3)
